data_7114521
loop_
_publ_author_name
'Killoran, John'
'Allen, Lorcan'
'Gallagher, John F.'
'Gallagher, William M.'
'O'Shea, Donal F.'

_publ_section_title
;
 Synthesis of BF2 chelates of tetraarylazadipyrromethenes and evidence for
 their photodynamic therapeutic behaviour
;
_journal_issue 17
_journal_name_full 'Chemical Communications'
_journal_page_first 1862
_journal_page_last 1863
_journal_paper_doi 10.1039/b204317c
_journal_year 2002
_chemical_formula_sum 'C37.5 H30 B F2 N3 O2'
_chemical_formula_weight 603.46
_chemical_name_systematic
; 
BF~2~ chelate
;
_space_group_IT_number 14
_symmetry_cell_setting monoclinic
_symmetry_space_group_name_Hall '-P 2ybc'
_symmetry_space_group_name_H-M 'P 1 21/c 1'
_atom_sites_solution_hydrogens geom
_atom_sites_solution_primary direct
_atom_sites_solution_secondary difmap
_audit_creation_method SHELXL97
_cell_angle_alpha 90
_cell_angle_beta 110.188(7)
_cell_angle_gamma 90
_cell_formula_units_Z 4
_cell_length_a 18.124(2)
_cell_length_b 7.4096(7)
_cell_length_c 23.634(3)
_cell_measurement_reflns_used 81
_cell_measurement_temperature 294(2)
_cell_measurement_theta_max 17.7
_cell_measurement_theta_min 3.7
_cell_volume 2978.9(6)
_computing_cell_refinement 'XSCANS (Bruker, 1996)'
_computing_data_collection 'XSCANS (Bruker, 1996)'
_computing_data_reduction 'XSCANS (Bruker, 1996)'
_computing_molecular_graphics 'PLATON (Spek, 1998)'
_computing_publication_material 'PLATON (Spek, 1998)'
_computing_structure_refinement 'SHELXL97 (Sheldrick, 1997)'
_computing_structure_solution 'SHELXS97 (Sheldrick, 1990)'
_diffrn_ambient_temperature 294(2)
_diffrn_measured_fraction_theta_full 1.00
_diffrn_measured_fraction_theta_max 1.00
_diffrn_measurement_device_type P4
_diffrn_radiation_monochromator graphite
_diffrn_radiation_source 'fine-focus sealed tube'
_diffrn_radiation_type MoK\a
_diffrn_radiation_wavelength 0.71073
_diffrn_reflns_av_R_equivalents 0.0333
_diffrn_reflns_av_sigmaI/netI 0.1447
_diffrn_reflns_limit_h_max 10
_diffrn_reflns_limit_h_min -22
_diffrn_reflns_limit_k_max 9
_diffrn_reflns_limit_k_min -5
_diffrn_reflns_limit_l_max 29
_diffrn_reflns_limit_l_min -27
_diffrn_reflns_number 9803
_diffrn_reflns_theta_full 26.0
_diffrn_reflns_theta_max 26.0
_diffrn_reflns_theta_min 1.8
_diffrn_standards_decay_% 1
_diffrn_standards_interval_count 296
_diffrn_standards_number 4
_exptl_absorpt_coefficient_mu 0.092
_exptl_absorpt_correction_T_max 0.991
_exptl_absorpt_correction_T_min 0.970
_exptl_absorpt_correction_type \p-scans
_exptl_crystal_colour block
_exptl_crystal_density_diffrn 1.346
_exptl_crystal_density_method 'not measured'
_exptl_crystal_description red
_exptl_crystal_F_000 1260
_exptl_crystal_size_max 0.34
_exptl_crystal_size_mid 0.20
_exptl_crystal_size_min 0.10
_refine_diff_density_max 0.25
_refine_diff_density_min -0.21
_refine_diff_density_rms 0.05
_refine_ls_extinction_coef 0.0026(5)
_refine_ls_extinction_expression Fc^*^=kFc[1+0.001xFc^2^\l^3^/sin(2\q)]^-1/4^
_refine_ls_extinction_method SHELXL
_refine_ls_goodness_of_fit_ref 0.990
_refine_ls_hydrogen_treatment mixed
_refine_ls_matrix_type full
_refine_ls_number_parameters 446
_refine_ls_number_reflns 5871
_refine_ls_number_restraints 61
_refine_ls_restrained_S_all 0.986
_refine_ls_R_factor_all 0.2409
_refine_ls_R_factor_gt 0.0790
_refine_ls_shift/su_max <0.001
_refine_ls_shift/su_mean 0.000
_refine_ls_structure_factor_coef Fsqd
_refine_ls_weighting_details 'w=1/[\s^2^(Fo^2^)+(0.0657P)^2^] where P=(Fo^2^+2Fc^2^)/3'
_refine_ls_weighting_scheme calc
_refine_ls_wR_factor_gt 0.1265
_refine_ls_wR_factor_ref 0.1750
_reflns_number_gt 2130
_reflns_number_total 5871
_reflns_threshold_expression >2\s(I)
_cod_data_source_file b204317c.txt
_cod_data_source_block 1-18
_cod_depositor_comments
;
The following automatic conversions were performed:

'_symmetry_cell_setting' value 'Monoclinic' changed to 'monoclinic'
according to
/usr/data/users/saulius/automatic-downloads/retrospective/RSC/lib/dictionaries/cif_core.dic
dictionary named 'cif_core.dic' version 2.4.2 from 2011-04-26.

Automatic conversion script
Id: cif_fix_values 2281 2013-09-26 08:29:07Z andrius 
;
_cod_original_cell_volume 2978.8(6)
_cod_original_sg_symbol_H-M 'P 21/c'
_cod_original_formula_sum 'C37.50 H30 B F2 N3 O2'
_cod_database_code 7114521

loop_
_symmetry_equiv_pos_as_xyz
'x, y, z'
'-x, y+1/2, -z+1/2'
'-x, -y, -z'
'x, -y-1/2, z-1/2'

loop_
_atom_site_label
_atom_site_type_symbol
_atom_site_fract_x
_atom_site_fract_y
_atom_site_fract_z
_atom_site_U_iso_or_equiv
_atom_site_adp_type
_atom_site_occupancy
_atom_site_calc_flag
_atom_site_refinement_flags
N1 N 0.45296(17) 0.5666(4) 0.23997(14) 0.0516(9) Uani 1 d .
C1 C 0.4188(2) 0.5584(5) 0.18100(18) 0.0504(10) Uani 1 d .
N2 N 0.33708(16) 0.5466(4) 0.15044(13) 0.0484(9) Uani 1 d .
B1 B 0.2775(3) 0.5609(8) 0.1848(2) 0.0573(14) Uani 1 d .
F1 F 0.23168(14) 0.7095(4) 0.16396(9) 0.0980(10) Uani 1 d .
F2 F 0.23120(14) 0.4092(4) 0.17691(9) 0.0927(9) Uani 1 d .
C2 C 0.4093(2) 0.5715(5) 0.27486(17) 0.0502(11) Uani 1 d .
N3 N 0.32728(17) 0.5765(4) 0.25329(12) 0.0495(9) Uani 1 d .
C3 C 0.4575(2) 0.5642(5) 0.13729(17) 0.0497(10) Uani 1 d .
C4 C 0.3981(2) 0.5603(5) 0.08206(17) 0.0547(11) Uani 1 d .
H4 H 0.4052 0.5646 0.0449 0.066 Uiso 1 calc R
C5 C 0.3255(2) 0.5489(5) 0.09043(16) 0.0493(11) Uani 1 d .
C11A C 0.5424(2) 0.5660(5) 0.14841(18) 0.0511(10) Uani 1 d .
C12A C 0.5986(3) 0.5818(7) 0.2048(2) 0.0929(17) Uani 1 d .
H12A H 0.5829 0.5959 0.2381 0.112 Uiso 1 calc R
C13A C 0.6783(3) 0.5773(8) 0.2132(2) 0.0984(18) Uani 1 d .
H13A H 0.7150 0.5866 0.2519 0.118 Uiso 1 calc R
C14A C 0.7031(3) 0.5597(6) 0.1662(2) 0.0718(13) Uani 1 d .
H14A H 0.7565 0.5532 0.1721 0.086 Uiso 1 calc R
C15A C 0.6484(3) 0.5516(6) 0.1094(2) 0.0802(14) Uani 1 d .
H15A H 0.6647 0.5433 0.0762 0.096 Uiso 1 calc R
C16A C 0.5695(2) 0.5556(6) 0.10103(19) 0.0773(14) Uani 1 d .
H16A H 0.5333 0.5511 0.0620 0.093 Uiso 1 calc R
C21A C 0.2501(2) 0.5358(5) 0.04017(16) 0.0456(10) Uani 1 d .
C22A C 0.2433(2) 0.6180(5) -0.01435(17) 0.0501(11) Uani 1 d .
H22A H 0.2849 0.6868 -0.0171 0.060 Uiso 1 calc R
C23A C 0.1766(2) 0.5997(5) -0.06423(17) 0.0531(11) Uani 1 d .
H23A H 0.1733 0.6548 -0.1004 0.064 Uiso 1 calc R
C24A C 0.1142(2) 0.4990(5) -0.06049(16) 0.0475(11) Uani 1 d .
C25A C 0.1190(2) 0.4142(5) -0.00814(17) 0.0541(11) Uani 1 d .
H25A H 0.0775 0.3438 -0.0061 0.065 Uiso 1 calc R
C26A C 0.1867(2) 0.4341(5) 0.04213(16) 0.0552(11) Uani 1 d .
H26A H 0.1896 0.3779 0.0780 0.066 Uiso 1 calc R
O1A O 0.04961(16) 0.4937(4) -0.11242(10) 0.0635(8) Uani 1 d .
C27A C -0.0202(2) 0.4149(6) -0.10770(17) 0.0796(14) Uani 1 d .
H27A H -0.0132 0.2868 -0.1025 0.119 Uiso 1 calc R
H27B H -0.0639 0.4395 -0.1438 0.119 Uiso 1 calc R
H27C H -0.0302 0.4656 -0.0737 0.119 Uiso 1 calc R
C6 C 0.3040(2) 0.5732(5) 0.30218(16) 0.0485(10) Uani 1 d .
C7 C 0.3711(2) 0.5694(5) 0.35481(16) 0.0563(11) Uani 1 d .
H7 H 0.3706 0.5671 0.3940 0.068 Uiso 1 calc R
C8 C 0.4374(2) 0.5695(5) 0.33915(16) 0.0498(10) Uani 1 d .
C11B C 0.5192(2) 0.5696(6) 0.38093(17) 0.0533(11) Uani 1 d .
C12B C 0.5363(3) 0.6056(6) 0.44094(18) 0.0727(14) Uani 1 d .
H12B H 0.4953 0.6306 0.4550 0.087 Uiso 1 calc R
C13B C 0.6127(3) 0.6059(7) 0.4813(2) 0.0882(16) Uani 1 d .
H13B H 0.6224 0.6274 0.5220 0.106 Uiso 1 calc R
C14B C 0.6734(3) 0.5746(6) 0.4615(2) 0.0764(14) Uani 1 d .
H14B H 0.7249 0.5797 0.4882 0.092 Uiso 1 calc R
C15B C 0.6587(3) 0.5361(7) 0.4028(2) 0.0924(17) Uani 1 d .
H15B H 0.7002 0.5119 0.3893 0.111 Uiso 1 calc R
C16B C 0.5822(3) 0.5326(7) 0.36253(19) 0.0825(15) Uani 1 d .
H16B H 0.5730 0.5047 0.3223 0.099 Uiso 1 calc R
C21B C 0.2227(2) 0.5745(6) 0.30254(17) 0.0498(11) Uani 1 d .
C22B C 0.1629(2) 0.6765(6) 0.26287(16) 0.0542(11) Uani 1 d .
H22B H 0.1732 0.7460 0.2337 0.065 Uiso 1 calc R
C23B C 0.0879(2) 0.6760(6) 0.26619(17) 0.0538(11) Uani 1 d .
H23B H 0.0486 0.7476 0.2401 0.065 Uiso 1 calc R
C24B C 0.0718(2) 0.5701(6) 0.30794(18) 0.0504(11) Uani 1 d .
C25B C 0.1312(2) 0.4705(6) 0.34880(17) 0.0576(12) Uani 1 d .
H25B H 0.1209 0.4015 0.3781 0.069 Uiso 1 calc R
C26B C 0.2054(2) 0.4743(5) 0.34585(17) 0.0523(11) Uani 1 d .
H26B H 0.2451 0.4080 0.3736 0.063 Uiso 1 calc R
O1B O -0.00110(16) 0.5544(4) 0.31284(11) 0.0677(8) Uani 1 d .
C27B C -0.0639(2) 0.6570(6) 0.27229(19) 0.0867(15) Uani 1 d .
H27D H -0.0514 0.7832 0.2775 0.130 Uiso 1 calc R
H27E H -0.1114 0.6343 0.2806 0.130 Uiso 1 calc R
H27F H -0.0713 0.6224 0.2316 0.130 Uiso 1 calc R
C1T C 0.042(3) 0.908(4) -0.015(2) 0.124(13) Uani 0.50 d PDU
H1T H 0.0883 0.8525 -0.0144 0.149 Uiso 0.50 calc PR
C2T C -0.025(2) 0.898(3) -0.0624(13) 0.124(7) Uani 0.50 d PDU
H2T H -0.0189 0.8266 -0.0931 0.149 Uiso 0.50 calc PR
C3T C -0.092(2) 0.960(4) -0.0759(16) 0.106(9) Uani 0.50 d PDU
H3T H -0.1327 0.9387 -0.1123 0.127 Uiso 0.50 calc PR
C4T C -0.1013(13) 1.082(2) -0.0230(11) 0.084(4) Uani 0.50 d PDU
H4T H -0.1473 1.1421 -0.0255 0.100 Uiso 0.50 calc PR
C5T C -0.0276(14) 1.089(4) 0.0313(16) 0.084(9) Uani 0.50 d PDU
H5T H -0.0266 1.1531 0.0653 0.100 Uiso 0.50 calc PR
C6T C 0.0384(12) 0.999(3) 0.0304(12) 0.095(4) Uani 0.50 d PDU
C7T C 0.1143(17) 0.996(5) 0.0769(19) 0.147(17) Uani 0.50 d PDU
H7T1 H 0.1087 1.0195 0.1152 0.220 Uiso 0.50 calc PR
H7T2 H 0.1472 1.0862 0.0689 0.220 Uiso 0.50 calc PR
H7T3 H 0.1377 0.8790 0.0779 0.220 Uiso 0.50 calc PR

loop_
_atom_site_aniso_label
_atom_site_aniso_U_11
_atom_site_aniso_U_22
_atom_site_aniso_U_33
_atom_site_aniso_U_23
_atom_site_aniso_U_13
_atom_site_aniso_U_12
N1 0.0457(19) 0.061(2) 0.043(2) 0.0066(19) 0.0083(18) 0.0017(19)
C1 0.047(3) 0.051(3) 0.049(3) 0.006(2) 0.012(2) 0.005(2)
N2 0.038(2) 0.055(2) 0.047(2) 0.0049(18) 0.0084(16) 0.0038(18)
B1 0.043(3) 0.074(4) 0.050(3) 0.015(3) 0.010(3) 0.002(4)
F1 0.0839(18) 0.150(3) 0.0629(15) 0.0328(17) 0.0285(13) 0.065(2)
F2 0.0732(18) 0.144(3) 0.0573(15) -0.0104(15) 0.0185(13) -0.0505(19)
C2 0.040(3) 0.054(3) 0.051(3) 0.006(2) 0.009(2) 0.002(2)
N3 0.042(2) 0.059(2) 0.044(2) 0.0025(18) 0.0120(17) 0.0019(19)
C3 0.041(2) 0.055(3) 0.048(2) 0.001(2) 0.009(2) 0.002(2)
C4 0.050(3) 0.065(3) 0.051(3) -0.002(2) 0.022(2) -0.001(3)
C5 0.049(3) 0.050(3) 0.046(3) -0.001(2) 0.013(2) 0.001(2)
C11A 0.047(3) 0.052(3) 0.056(3) -0.003(2) 0.020(2) 0.000(2)
C12A 0.047(3) 0.161(5) 0.066(3) 0.008(3) 0.013(3) -0.008(3)
C13A 0.046(3) 0.155(6) 0.083(4) 0.009(4) 0.008(3) -0.006(4)
C14A 0.046(3) 0.073(3) 0.100(4) 0.012(3) 0.030(3) 0.004(3)
C15A 0.057(3) 0.104(4) 0.083(4) -0.008(3) 0.030(3) -0.008(3)
C16A 0.046(3) 0.115(4) 0.068(3) -0.009(3) 0.016(2) -0.003(3)
C21A 0.043(2) 0.048(3) 0.043(2) -0.002(2) 0.011(2) 0.006(2)
C22A 0.041(2) 0.060(3) 0.049(2) 0.005(2) 0.015(2) -0.005(2)
C23A 0.055(3) 0.062(3) 0.047(3) 0.009(2) 0.024(2) 0.007(2)
C24A 0.041(2) 0.059(3) 0.038(2) 0.000(2) 0.009(2) 0.004(2)
C25A 0.048(3) 0.060(3) 0.048(2) 0.007(2) 0.009(2) -0.007(2)
C26A 0.056(3) 0.061(3) 0.047(2) 0.004(2) 0.016(2) -0.004(3)
O1A 0.0539(18) 0.083(2) 0.0468(17) 0.0021(15) 0.0089(15) -0.0032(17)
C27A 0.057(3) 0.108(4) 0.061(3) -0.003(3) 0.004(2) -0.013(3)
C6 0.043(2) 0.055(3) 0.045(2) 0.003(2) 0.012(2) 0.007(2)
C7 0.058(3) 0.064(3) 0.045(2) 0.000(2) 0.015(2) 0.002(3)
C8 0.051(3) 0.052(3) 0.043(2) -0.003(2) 0.011(2) -0.001(2)
C11B 0.049(3) 0.058(3) 0.042(2) 0.004(2) 0.002(2) -0.003(2)
C12B 0.060(3) 0.099(4) 0.048(3) 0.006(3) 0.006(2) -0.006(3)
C13B 0.080(4) 0.116(5) 0.052(3) 0.013(3) 0.000(3) -0.009(4)
C14B 0.057(3) 0.082(4) 0.071(4) 0.017(3) -0.002(3) -0.012(3)
C15B 0.052(3) 0.139(5) 0.074(3) 0.003(4) 0.006(3) 0.012(3)
C16B 0.057(3) 0.125(5) 0.058(3) 0.002(3) 0.011(3) 0.012(3)
C21B 0.048(3) 0.053(3) 0.044(2) -0.004(2) 0.011(2) 0.002(3)
C22B 0.055(3) 0.057(3) 0.047(2) 0.005(2) 0.013(2) -0.001(3)
C23B 0.048(3) 0.057(3) 0.052(3) 0.002(2) 0.012(2) 0.008(2)
C24B 0.044(3) 0.056(3) 0.050(3) -0.010(2) 0.016(2) -0.006(3)
C25B 0.055(3) 0.064(3) 0.051(3) 0.006(2) 0.015(2) 0.001(3)
C26B 0.052(3) 0.056(3) 0.045(2) 0.005(2) 0.012(2) 0.007(2)
O1B 0.0498(18) 0.076(2) 0.076(2) 0.0107(17) 0.0199(16) 0.0041(18)
C27B 0.045(3) 0.101(4) 0.107(4) 0.019(3) 0.018(3) 0.012(3)
C1T 0.18(3) 0.046(15) 0.15(3) 0.011(16) 0.068(19) 0.034(18)
C2T 0.18(2) 0.082(13) 0.164(18) 0.031(14) 0.130(17) 0.023(17)
C3T 0.11(2) 0.10(2) 0.117(16) 0.029(13) 0.052(17) -0.010(18)
C4T 0.092(11) 0.069(10) 0.107(12) 0.007(10) 0.056(9) 0.021(10)
C5T 0.061(12) 0.087(17) 0.13(2) 0.008(13) 0.071(14) 0.010(12)
C6T 0.097(12) 0.050(10) 0.143(16) 0.020(10) 0.047(12) -0.003(10)
C7T 0.084(15) 0.058(14) 0.24(3) 0.064(16) -0.019(17) -0.004(13)

loop_
_atom_type_symbol
_atom_type_description
_atom_type_scat_dispersion_real
_atom_type_scat_dispersion_imag
_atom_type_scat_source
C C 0.0033 0.0016 'International Tables Vol C Tables 4.2.6.8 and 6.1.1.4'
H H 0.0000 0.0000 'International Tables Vol C Tables 4.2.6.8 and 6.1.1.4'
B B 0.0013 0.0007 'International Tables Vol C Tables 4.2.6.8 and 6.1.1.4'
N N 0.0061 0.0033 'International Tables Vol C Tables 4.2.6.8 and 6.1.1.4'
O O 0.0106 0.0060 'International Tables Vol C Tables 4.2.6.8 and 6.1.1.4'
F F 0.0171 0.0103 'International Tables Vol C Tables 4.2.6.8 and 6.1.1.4'

loop_
_geom_angle_atom_site_label_1
_geom_angle_atom_site_label_2
_geom_angle_atom_site_label_3
_geom_angle
C1 N1 C2 119.7(3)
N1 C1 N2 124.9(3)
N1 C1 C3 126.3(4)
N2 C1 C3 108.7(3)
C5 N2 C1 106.9(3)
C5 N2 B1 130.9(3)
C1 N2 B1 121.5(3)
F1 B1 F2 110.1(4)
F1 B1 N3 112.1(4)
F2 B1 N3 107.9(4)
F1 B1 N2 108.1(4)
F2 B1 N2 111.9(4)
N3 B1 N2 106.8(3)
N1 C2 N3 124.2(3)
N1 C2 C8 126.3(4)
N3 C2 C8 109.5(3)
C6 N3 C2 107.0(3)
C6 N3 B1 129.9(3)
C2 N3 B1 122.5(3)
C4 C3 C1 105.4(3)
C4 C3 C11A 126.7(4)
C1 C3 C11A 127.8(3)
C3 C4 C5 109.4(3)
C3 C4 H4 125.3
C5 C4 H4 125.3
N2 C5 C4 109.5(3)
N2 C5 C21A 127.4(3)
C4 C5 C21A 123.1(3)
C16A C11A C12A 116.3(4)
C16A C11A C3 120.1(4)
C12A C11A C3 123.6(4)
C11A C12A C13A 121.4(4)
C11A C12A H12A 119.3
C13A C12A H12A 119.3
C14A C13A C12A 120.9(4)
C14A C13A H13A 119.5
C12A C13A H13A 119.5
C13A C14A C15A 118.7(4)
C13A C14A H14A 120.6
C15A C14A H14A 120.6
C14A C15A C16A 120.4(4)
C14A C15A H15A 119.8
C16A C15A H15A 119.8
C11A C16A C15A 122.1(4)
C11A C16A H16A 119.0
C15A C16A H16A 119.0
C26A C21A C22A 117.3(3)
C26A C21A C5 123.9(4)
C22A C21A C5 118.6(4)
C23A C22A C21A 121.4(4)
C23A C22A H22A 119.3
C21A C22A H22A 119.3
C22A C23A C24A 119.7(3)
C22A C23A H23A 120.1
C24A C23A H23A 120.1
C25A C24A O1A 124.4(4)
C25A C24A C23A 120.6(3)
O1A C24A C23A 115.0(4)
C24A C25A C26A 119.2(4)
C24A C25A H25A 120.4
C26A C25A H25A 120.4
C21A C26A C25A 121.7(4)
C21A C26A H26A 119.1
C25A C26A H26A 119.1
C24A O1A C27A 116.5(3)
O1A C27A H27A 109.5
O1A C27A H27B 109.5
H27A C27A H27B 109.5
O1A C27A H27C 109.5
H27A C27A H27C 109.5
H27B C27A H27C 109.5
N3 C6 C7 109.0(3)
N3 C6 C21B 127.4(3)
C7 C6 C21B 123.7(3)
C8 C7 C6 109.3(3)
C8 C7 H7 125.3
C6 C7 H7 125.3
C7 C8 C2 105.2(3)
C7 C8 C11B 126.3(3)
C2 C8 C11B 128.4(4)
C12B C11B C16B 116.7(4)
C12B C11B C8 120.6(4)
C16B C11B C8 122.7(4)
C11B C12B C13B 121.9(4)
C11B C12B H12B 119.1
C13B C12B H12B 119.1
C14B C13B C12B 120.0(4)
C14B C13B H13B 120.0
C12B C13B H13B 120.0
C15B C14B C13B 119.7(4)
C15B C14B H14B 120.2
C13B C14B H14B 120.2
C14B C15B C16B 120.4(5)
C14B C15B H15B 119.8
C16B C15B H15B 119.8
C11B C16B C15B 121.3(4)
C11B C16B H16B 119.3
C15B C16B H16B 119.3
C26B C21B C22B 117.9(4)
C26B C21B C6 118.8(4)
C22B C21B C6 123.3(4)
C21B C22B C23B 120.9(4)
C21B C22B H22B 119.6
C23B C22B H22B 119.6
C24B C23B C22B 119.9(4)
C24B C23B H23B 120.0
C22B C23B H23B 120.0
C23B C24B O1B 124.2(4)
C23B C24B C25B 119.9(4)
O1B C24B C25B 115.9(4)
C26B C25B C24B 119.6(4)
C26B C25B H25B 120.2
C24B C25B H25B 120.2
C25B C26B C21B 121.7(4)
C25B C26B H26B 119.2
C21B C26B H26B 119.2
C24B O1B C27B 117.8(3)
O1B C27B H27D 109.5
O1B C27B H27E 109.5
H27D C27B H27E 109.5
O1B C27B H27F 109.5
H27D C27B H27F 109.5
H27E C27B H27F 109.5

loop_
_geom_bond_atom_site_label_1
_geom_bond_atom_site_label_2
_geom_bond_distance
N1 C1 1.317(4)
N1 C2 1.326(4)
C1 N2 1.409(4)
C1 C3 1.435(5)
N2 C5 1.360(4)
N2 B1 1.562(5)
B1 F1 1.365(5)
B1 F2 1.377(5)
B1 N3 1.561(5)
C2 N3 1.395(4)
C2 C8 1.426(5)
N3 C6 1.360(4)
C3 C4 1.376(4)
C3 C11A 1.470(5)
C4 C5 1.400(5)
C4 H4 0.9300
C5 C21A 1.472(5)
C11A C16A 1.370(5)
C11A C12A 1.375(5)
C12A C13A 1.390(6)
C12A H12A 0.9300
C13A C14A 1.340(6)
C13A H13A 0.9300
C14A C15A 1.367(5)
C14A H14A 0.9300
C15A C16A 1.376(5)
C15A H15A 0.9300
C16A H16A 0.9300
C21A C26A 1.388(5)
C21A C22A 1.392(5)
C22A C23A 1.374(5)
C22A H22A 0.9300
C23A C24A 1.382(5)
C23A H23A 0.9300
C24A C25A 1.363(5)
C24A O1A 1.374(4)
C25A C26A 1.390(4)
C25A H25A 0.9300
C26A H26A 0.9300
O1A C27A 1.432(4)
C27A H27A 0.9600
C27A H27B 0.9600
C27A H27C 0.9600
C6 C7 1.408(4)
C6 C21B 1.476(5)
C7 C8 1.374(5)
C7 H7 0.9300
C8 C11B 1.471(5)
C11B C12B 1.370(5)
C11B C16B 1.382(5)
C12B C13B 1.385(5)
C12B H12B 0.9300
C13B C14B 1.356(6)
C13B H13B 0.9300
C14B C15B 1.351(5)
C14B H14B 0.9300
C15B C16B 1.385(5)
C15B H15B 0.9300
C16B H16B 0.9300
C21B C26B 1.385(5)
C21B C22B 1.387(5)
C22B C23B 1.389(5)
C22B H22B 0.9300
C23B C24B 1.369(5)
C23B H23B 0.9300
C24B O1B 1.370(4)
C24B C25B 1.386(5)
C25B C26B 1.370(5)
C25B H25B 0.9300
C26B H26B 0.9300
O1B C27B 1.428(4)
C27B H27D 0.9600
C27B H27E 0.9600
C27B H27F 0.9600

loop_
_geom_torsion_atom_site_label_1
_geom_torsion_atom_site_label_2
_geom_torsion_atom_site_label_3
_geom_torsion_atom_site_label_4
_geom_torsion
C2 N1 C1 N2 -2.8(6)
C2 N1 C1 C3 175.6(4)
N1 C1 N2 C5 177.4(4)
C3 C1 N2 C5 -1.2(4)
N1 C1 N2 B1 6.0(6)
C3 C1 N2 B1 -172.7(4)
C5 N2 B1 F1 -51.6(6)
C1 N2 B1 F1 117.5(4)
C5 N2 B1 F2 69.7(6)
C1 N2 B1 F2 -121.2(4)
C5 N2 B1 N3 -172.4(4)
C1 N2 B1 N3 -3.3(6)
C1 N1 C2 N3 -2.9(6)
C1 N1 C2 C8 176.0(4)
N1 C2 N3 C6 177.6(4)
C8 C2 N3 C6 -1.4(4)
N1 C2 N3 B1 5.1(6)
C8 C2 N3 B1 -173.9(4)
F1 B1 N3 C6 69.5(6)
F2 B1 N3 C6 -51.9(6)
N2 B1 N3 C6 -172.3(4)
F1 B1 N3 C2 -119.9(4)
F2 B1 N3 C2 118.7(4)
N2 B1 N3 C2 -1.7(6)
N1 C1 C3 C4 -177.2(4)
N2 C1 C3 C4 1.5(4)
N1 C1 C3 C11A 5.2(7)
N2 C1 C3 C11A -176.2(4)
C1 C3 C4 C5 -1.1(5)
C11A C3 C4 C5 176.5(4)
C1 N2 C5 C4 0.5(4)
B1 N2 C5 C4 170.8(4)
C1 N2 C5 C21A 178.6(4)
B1 N2 C5 C21A -11.1(7)
C3 C4 C5 N2 0.4(5)
C3 C4 C5 C21A -177.8(4)
C4 C3 C11A C16A -2.9(7)
C1 C3 C11A C16A 174.2(4)
C4 C3 C11A C12A 175.6(4)
C1 C3 C11A C12A -7.3(7)
C16A C11A C12A C13A -3.5(7)
C3 C11A C12A C13A 178.0(4)
C11A C12A C13A C14A 0.9(9)
C12A C13A C14A C15A 1.9(8)
C13A C14A C15A C16A -2.1(8)
C12A C11A C16A C15A 3.3(7)
C3 C11A C16A C15A -178.1(4)
C14A C15A C16A C11A -0.6(8)
N2 C5 C21A C26A -33.8(6)
C4 C5 C21A C26A 144.0(4)
N2 C5 C21A C22A 151.4(4)
C4 C5 C21A C22A -30.7(6)
C26A C21A C22A C23A 0.1(5)
C5 C21A C22A C23A 175.2(3)
C21A C22A C23A C24A 0.5(6)
C22A C23A C24A C25A -1.5(6)
C22A C23A C24A O1A 178.2(3)
O1A C24A C25A C26A -178.0(3)
C23A C24A C25A C26A 1.8(6)
C22A C21A C26A C25A 0.1(5)
C5 C21A C26A C25A -174.7(4)
C24A C25A C26A C21A -1.1(6)
C25A C24A O1A C27A 9.2(5)
C23A C24A O1A C27A -170.6(3)
C2 N3 C6 C7 1.0(4)
B1 N3 C6 C7 172.7(4)
C2 N3 C6 C21B -179.3(4)
B1 N3 C6 C21B -7.6(7)
N3 C6 C7 C8 -0.2(5)
C21B C6 C7 C8 -179.9(4)
C6 C7 C8 C2 -0.7(5)
C6 C7 C8 C11B 178.8(4)
N1 C2 C8 C7 -177.7(4)
N3 C2 C8 C7 1.3(5)
N1 C2 C8 C11B 2.9(7)
N3 C2 C8 C11B -178.1(4)
C7 C8 C11B C12B -13.1(7)
C2 C8 C11B C12B 166.1(4)
C7 C8 C11B C16B 166.3(4)
C2 C8 C11B C16B -14.4(7)
C16B C11B C12B C13B 0.3(7)
C8 C11B C12B C13B 179.7(4)
C11B C12B C13B C14B 1.8(8)
C12B C13B C14B C15B -2.7(8)
C13B C14B C15B C16B 1.5(8)
C12B C11B C16B C15B -1.5(7)
C8 C11B C16B C15B 179.1(4)
C14B C15B C16B C11B 0.6(8)
N3 C6 C21B C26B 143.6(4)
C7 C6 C21B C26B -36.8(6)
N3 C6 C21B C22B -38.8(6)
C7 C6 C21B C22B 140.8(4)
C26B C21B C22B C23B -0.8(5)
C6 C21B C22B C23B -178.4(4)
C21B C22B C23B C24B -1.8(6)
C22B C23B C24B O1B -176.9(3)
C22B C23B C24B C25B 3.2(6)
C23B C24B C25B C26B -2.1(6)
O1B C24B C25B C26B 178.1(3)
C24B C25B C26B C21B -0.6(6)
C22B C21B C26B C25B 1.9(6)
C6 C21B C26B C25B 179.7(4)
C23B C24B O1B C27B -0.9(6)
C25B C24B O1B C27B 179.0(3)
